data_7010587
loop_
_publ_author_name
'Bayly, Simon R.'
'Humphrey, Elizabeth R.'
'de Chair, Helena'
'Paredes, Cecilia G.'
'Bell, Zoe R.'
'Jeffery, John C.'
'McCleverty, Jon A.'
'Ward, Michael D.'
'Totti, Federico'
'Gatteschi, Dante'
'Courric, Stephane'
'Steele, Barry R.'
'Screttas, Constantinos G.'

_publ_section_title
;
 Electronic and magnetic metal--metal interactions in dinuclear
 oxomolybdenum(V) complexes across bis-phenolate bridging ligands with
 different spacers between the phenolate termini: ligand-centred vs.
 metal-centred redox activity
;
_journal_issue 9
_journal_name_full 'Journal of the Chemical Society, Dalton Transactions'
_journal_page_first 1401
_journal_paper_doi 10.1039/b100681i
_journal_year 2001
_chemical_formula_sum 'C21 H26 B Cl Mo N7 O2'
_chemical_formula_weight 550.69
_space_group_IT_number 2
_symmetry_cell_setting triclinic
_symmetry_space_group_name_Hall '-P 1'
_symmetry_space_group_name_H-M 'P -1'
_atom_sites_solution_hydrogens geom
_atom_sites_solution_primary direct
_atom_sites_solution_secondary difmap
_audit_creation_method SHELXL-97
_cell_angle_alpha 119.69(2)
_cell_angle_beta 114.15(4)
_cell_angle_gamma 90.46(4)
_cell_formula_units_Z 2
_cell_length_a 11.060(5)
_cell_length_b 11.916(5)
_cell_length_c 11.985(6)
_cell_measurement_temperature 293(2)
_cell_volume 1207.0(12)
_computing_structure_refinement 'SHELXL-97 (Sheldrick, 1997)'
_computing_structure_solution 'SHELXS-97 (Sheldrick, 1990)'
_diffrn_ambient_temperature 173(2)
_diffrn_measured_fraction_theta_full 0.983
_diffrn_measured_fraction_theta_max 0.983
_diffrn_measurement_device 'Siemens SMART Area Detector'
_diffrn_measurement_method '\w rotation with narrow frames (0.3 degrees)'
_diffrn_radiation_monochromator graphite
_diffrn_radiation_source 'fine-focus sealed tube'
_diffrn_radiation_type MoK\a
_diffrn_radiation_wavelength 0.71073
_diffrn_reflns_av_R_equivalents 0.0899
_diffrn_reflns_av_sigmaI/netI 0.1540
_diffrn_reflns_limit_h_max 14
_diffrn_reflns_limit_h_min -14
_diffrn_reflns_limit_k_max 15
_diffrn_reflns_limit_k_min -15
_diffrn_reflns_limit_l_max 15
_diffrn_reflns_limit_l_min -15
_diffrn_reflns_number 12455
_diffrn_reflns_theta_full 27.54
_diffrn_reflns_theta_max 27.54
_diffrn_reflns_theta_min 2.04
_exptl_absorpt_coefficient_mu 0.687
_exptl_absorpt_correction_T_max 0.96
_exptl_absorpt_correction_T_min 0.70
_exptl_absorpt_correction_type 'Empirical, pseudo-azimuthal scan (SADABS)'
_exptl_crystal_colour brown
_exptl_crystal_density_diffrn 1.515
_exptl_crystal_density_method 'not measured'
_exptl_crystal_F_000 562
_exptl_crystal_size_max 0.5
_exptl_crystal_size_mid 0.3
_exptl_crystal_size_min 0.05
_refine_diff_density_max 0.495
_refine_diff_density_min -0.824
_refine_diff_density_rms 0.098
_refine_ls_extinction_method none
_refine_ls_goodness_of_fit_ref 0.917
_refine_ls_hydrogen_treatment mixed
_refine_ls_matrix_type full
_refine_ls_number_parameters 317
_refine_ls_number_reflns 5481
_refine_ls_number_restraints 0
_refine_ls_restrained_S_all 0.917
_refine_ls_R_factor_all 0.1588
_refine_ls_R_factor_gt 0.0593
_refine_ls_shift/su_max 0.043
_refine_ls_shift/su_mean 0.003
_refine_ls_structure_factor_coef Fsqd
_refine_ls_weighting_details 'calc w=1/[\s^2^(Fo^2^)+(0.0728P)^2^+0.0000P] where P=(Fo^2^+2Fc^2^)/3'
_refine_ls_weighting_scheme calc
_refine_ls_wR_factor_gt 0.1279
_refine_ls_wR_factor_ref 0.1603
_reflns_number_gt 2609
_reflns_number_total 5481
_reflns_threshold_expression >2sigma(I)
_cod_data_source_file b100681i.txt
_cod_data_source_block test1
_cod_original_cell_volume 1206.9(10)
_cod_original_sg_symbol_H-M P-1
_cod_database_code 7010587

loop_
_symmetry_equiv_pos_as_xyz
'x, y, z'
'-x, -y, -z'

loop_
_atom_site_label
_atom_site_type_symbol
_atom_site_fract_x
_atom_site_fract_y
_atom_site_fract_z
_atom_site_U_iso_or_equiv
_atom_site_adp_type
_atom_site_occupancy
_atom_site_symmetry_multiplicity
_atom_site_calc_flag
_atom_site_refinement_flags
_atom_site_disorder_assembly
_atom_site_disorder_group
Mo1 Mo 0.18682(6) -0.25817(6) -0.58446(6) 0.0455(2) Uani 1 1 d . . .
O48 O 0.2481(4) -0.2168(4) -0.3880(4) 0.0390(10) Uani 1 1 d . A .
N11 N 0.4707(5) -0.2522(5) -0.5907(5) 0.0378(12) Uani 1 1 d . . .
N12 N 0.4088(5) -0.1832(5) -0.5074(5) 0.0365(12) Uani 1 1 d . A .
N21 N 0.2623(5) -0.3653(5) -0.8352(5) 0.0384(12) Uani 1 1 d . . .
N22 N 0.1617(5) -0.3208(5) -0.7982(5) 0.0359(12) Uani 1 1 d . A .
N31 N 0.3347(5) -0.4826(5) -0.7025(5) 0.0380(12) Uani 1 1 d . . .
N32 N 0.2527(5) -0.4456(5) -0.6351(5) 0.0376(12) Uani 1 1 d . A .
N47 N 0.0535(5) -0.0179(5) 0.0151(6) 0.0455(13) Uani 1 1 d . . .
C13 C 0.5052(6) -0.0723(6) -0.3876(6) 0.0360(14) Uani 1 1 d . . .
C14 C 0.6253(6) -0.0698(6) -0.3946(7) 0.0417(15) Uani 1 1 d . A .
H14A H 0.7076 -0.0032 -0.3255 0.050 Uiso 1 1 calc R . .
C15 C 0.6011(6) -0.1849(6) -0.5239(7) 0.0365(14) Uani 1 1 d . A .
C16 C 0.4791(6) 0.0298(6) -0.2690(6) 0.0435(16) Uani 1 1 d . A .
H16A H 0.3854 0.0026 -0.2929 0.065 Uiso 1 1 calc R . .
H16B H 0.4958 0.1146 -0.2586 0.065 Uiso 1 1 calc R . .
H16C H 0.5395 0.0383 -0.1790 0.065 Uiso 1 1 calc R . .
C17 C 0.6952(6) -0.2360(7) -0.5887(7) 0.0552(19) Uani 1 1 d . . .
H17A H 0.6458 -0.3200 -0.6808 0.083 Uiso 1 1 calc R A .
H17B H 0.7715 -0.2484 -0.5235 0.083 Uiso 1 1 calc R . .
H17C H 0.7285 -0.1722 -0.6032 0.083 Uiso 1 1 calc R . .
C23 C 0.0693(6) -0.3125(6) -0.9051(6) 0.0389(15) Uani 1 1 d . . .
C24 C 0.1079(7) -0.3513(6) -1.0118(7) 0.0497(17) Uani 1 1 d . A .
H24A H 0.0609 -0.3547 -1.0984 0.060 Uiso 1 1 calc R . .
C25 C 0.2284(7) -0.3837(6) -0.9652(7) 0.0442(16) Uani 1 1 d . A .
C26 C -0.0609(6) -0.2721(6) -0.9083(7) 0.0499(17) Uani 1 1 d . A .
H26A H -0.0619 -0.2494 -0.8200 0.075 Uiso 1 1 calc R . .
H26B H -0.1393 -0.3453 -0.9906 0.075 Uiso 1 1 calc R . .
H26C H -0.0640 -0.1959 -0.9165 0.075 Uiso 1 1 calc R . .
C27 C 0.3194(8) -0.4314(7) -1.0391(7) 0.061(2) Uani 1 1 d . . .
H27A H 0.3982 -0.4460 -0.9791 0.092 Uiso 1 1 calc R A .
H27B H 0.3489 -0.3644 -1.0516 0.092 Uiso 1 1 calc R . .
H27C H 0.2678 -0.5135 -1.1327 0.092 Uiso 1 1 calc R . .
C33 C 0.2280(7) -0.5428(6) -0.6134(7) 0.0470(17) Uani 1 1 d . . .
C34 C 0.2917(7) -0.6391(7) -0.6685(7) 0.0523(18) Uani 1 1 d . A .
H34A H 0.2886 -0.7179 -0.6700 0.063 Uiso 1 1 calc R . .
C35 C 0.3595(6) -0.5999(6) -0.7199(7) 0.0470(17) Uani 1 1 d . A .
C36 C 0.1383(7) -0.5387(7) -0.5462(8) 0.058(2) Uani 1 1 d . A .
H36A H 0.1103 -0.4570 -0.5177 0.086 Uiso 1 1 calc R . .
H36B H 0.1887 -0.5426 -0.4617 0.086 Uiso 1 1 calc R . .
H36C H 0.0585 -0.6139 -0.6159 0.086 Uiso 1 1 calc R . .
C37 C 0.4471(7) -0.6678(7) -0.7891(9) 0.068(2) Uani 1 1 d . . .
H37A H 0.4814 -0.6140 -0.8139 0.103 Uiso 1 1 calc R A .
H37B H 0.3925 -0.7543 -0.8759 0.103 Uiso 1 1 calc R . .
H37C H 0.5228 -0.6784 -0.7215 0.103 Uiso 1 1 calc R . .
C41 C 0.1975(6) -0.1654(6) -0.2932(6) 0.0362(14) Uani 1 1 d . . .
C42 C 0.0802(7) -0.1226(8) -0.3209(7) 0.065(2) Uani 1 1 d . A .
H42A H 0.0346 -0.1250 -0.4071 0.078 Uiso 1 1 calc R . .
C43 C 0.0282(7) -0.0760(7) -0.2239(7) 0.059(2) Uani 1 1 d . . .
H43A H -0.0535 -0.0509 -0.2472 0.071 Uiso 1 1 calc R A .
C44 C 0.0950(6) -0.0664(6) -0.0946(7) 0.0388(15) Uani 1 1 d . A .
C45 C 0.2154(7) -0.1057(8) -0.0646(8) 0.068(2) Uani 1 1 d . . .
H45A H 0.2634 -0.0989 0.0238 0.082 Uiso 1 1 calc R A .
C46 C 0.2662(7) -0.1549(8) -0.1627(8) 0.065(2) Uani 1 1 d . A .
H46A H 0.3474 -0.1809 -0.1400 0.078 Uiso 1 1 calc R . .
B1 B 0.3857(8) -0.3884(8) -0.7355(8) 0.0426(19) Uani 1 1 d . A .
H1 H 0.4424 -0.4268 -0.7826 0.051 Uiso 1 1 calc R . .
Cl1 Cl 0.1400(7) -0.0625(7) -0.5346(8) 0.0448(15) Uani 0.457(9) 1 d P A 1
O1 O 0.0177(17) -0.362(2) -0.670(2) 0.045(4) Uani 0.457(9) 1 d P A 1
O1' O 0.1696(14) -0.0986(13) -0.5552(15) 0.038(3) Uani 0.543(9) 1 d P A 2
Cl1' Cl -0.0287(6) -0.3545(8) -0.6646(8) 0.0459(14) Uani 0.543(9) 1 d P A 2

loop_
_atom_site_aniso_label
_atom_site_aniso_U_11
_atom_site_aniso_U_22
_atom_site_aniso_U_33
_atom_site_aniso_U_23
_atom_site_aniso_U_13
_atom_site_aniso_U_12
Mo1 0.0477(4) 0.0662(4) 0.0409(4) 0.0326(3) 0.0315(3) 0.0322(3)
O48 0.044(2) 0.050(3) 0.041(3) 0.028(2) 0.031(2) 0.023(2)
N11 0.044(3) 0.043(3) 0.042(3) 0.027(3) 0.027(3) 0.019(3)
N12 0.038(3) 0.044(3) 0.033(3) 0.020(3) 0.022(3) 0.016(3)
N21 0.048(3) 0.039(3) 0.035(3) 0.018(3) 0.028(3) 0.012(3)
N22 0.035(3) 0.036(3) 0.037(3) 0.018(2) 0.019(3) 0.012(2)
N31 0.045(3) 0.043(3) 0.045(3) 0.027(3) 0.033(3) 0.025(3)
N32 0.039(3) 0.044(3) 0.041(3) 0.025(3) 0.025(3) 0.017(3)
N47 0.049(3) 0.061(4) 0.045(3) 0.033(3) 0.031(3) 0.024(3)
C13 0.038(4) 0.043(4) 0.031(4) 0.026(3) 0.013(3) 0.010(3)
C14 0.036(3) 0.051(4) 0.042(4) 0.030(4) 0.016(3) 0.010(3)
C15 0.032(3) 0.050(4) 0.043(4) 0.035(3) 0.019(3) 0.017(3)
C16 0.038(4) 0.051(4) 0.035(4) 0.020(3) 0.015(3) 0.013(3)
C17 0.043(4) 0.063(5) 0.066(5) 0.036(4) 0.032(4) 0.019(4)
C23 0.050(4) 0.035(4) 0.035(4) 0.021(3) 0.020(3) 0.009(3)
C24 0.063(5) 0.052(4) 0.038(4) 0.028(4) 0.024(4) 0.013(4)
C25 0.061(4) 0.042(4) 0.037(4) 0.023(3) 0.028(4) 0.007(3)
C26 0.054(4) 0.045(4) 0.043(4) 0.027(3) 0.014(4) 0.018(4)
C27 0.087(6) 0.063(5) 0.052(5) 0.031(4) 0.049(4) 0.024(4)
C33 0.062(4) 0.050(4) 0.057(4) 0.040(4) 0.037(4) 0.025(4)
C34 0.067(5) 0.057(4) 0.072(5) 0.049(4) 0.047(4) 0.039(4)
C35 0.053(4) 0.047(4) 0.061(5) 0.034(4) 0.039(4) 0.026(4)
C36 0.076(5) 0.072(5) 0.084(6) 0.062(5) 0.062(5) 0.038(4)
C37 0.082(5) 0.072(5) 0.106(6) 0.059(5) 0.075(5) 0.057(5)
C41 0.037(3) 0.044(4) 0.038(4) 0.021(3) 0.027(3) 0.018(3)
C42 0.071(5) 0.117(7) 0.041(4) 0.052(5) 0.040(4) 0.056(5)
C43 0.052(4) 0.092(6) 0.051(5) 0.040(4) 0.038(4) 0.042(4)
C44 0.048(4) 0.051(4) 0.040(4) 0.030(3) 0.033(3) 0.024(3)
C45 0.058(4) 0.123(7) 0.046(4) 0.052(5) 0.035(4) 0.052(5)
C46 0.060(5) 0.125(7) 0.061(5) 0.070(5) 0.046(4) 0.063(5)
B1 0.053(5) 0.057(5) 0.048(5) 0.036(4) 0.040(4) 0.030(4)
Cl1 0.053(3) 0.041(4) 0.049(3) 0.027(3) 0.029(2) 0.028(2)
O1 0.028(10) 0.044(8) 0.053(8) 0.020(6) 0.018(7) 0.011(8)
O1' 0.044(7) 0.029(7) 0.051(7) 0.024(6) 0.030(5) 0.020(5)
Cl1' 0.042(4) 0.049(3) 0.054(2) 0.028(2) 0.029(3) 0.012(3)

loop_
_atom_type_symbol
_atom_type_description
_atom_type_scat_dispersion_real
_atom_type_scat_dispersion_imag
_atom_type_scat_source
C C 0.0033 0.0016 'International Tables Vol C Tables 4.2.6.8 and 6.1.1.4'
H H 0.0000 0.0000 'International Tables Vol C Tables 4.2.6.8 and 6.1.1.4'
B B 0.0013 0.0007 'International Tables Vol C Tables 4.2.6.8 and 6.1.1.4'
N N 0.0061 0.0033 'International Tables Vol C Tables 4.2.6.8 and 6.1.1.4'
O O 0.0106 0.0060 'International Tables Vol C Tables 4.2.6.8 and 6.1.1.4'
Cl Cl 0.1484 0.1585 'International Tables Vol C Tables 4.2.6.8 and 6.1.1.4'
Mo Mo -1.6832 0.6857 'International Tables Vol C Tables 4.2.6.8 and 6.1.1.4'

loop_
_geom_angle_atom_site_label_1
_geom_angle_atom_site_label_2
_geom_angle_atom_site_label_3
_geom_angle
_geom_angle_site_symmetry_1
_geom_angle_site_symmetry_3
_geom_angle_publ_flag
O1' Mo1 O1 107.4(7) . . ?
O1' Mo1 O48 99.9(5) . . ?
O1 Mo1 O48 98.3(7) . . ?
O1' Mo1 N22 88.2(5) . . ?
O1 Mo1 N22 89.5(7) . . ?
O48 Mo1 N22 166.50(15) . . ?
O1' Mo1 Cl1' 99.6(5) . . ?
O1 Mo1 Cl1' 9.9(7) . . ?
O48 Mo1 Cl1' 93.9(2) . . ?
N22 Mo1 Cl1' 95.4(2) . . ?
O1' Mo1 N32 164.0(4) . . ?
O1 Mo1 N32 85.3(6) . . ?
O48 Mo1 N32 87.45(16) . . ?
N22 Mo1 N32 82.19(17) . . ?
Cl1' Mo1 N32 94.0(2) . . ?
O1' Mo1 Cl1 9.9(5) . . ?
O1 Mo1 Cl1 100.2(6) . . ?
O48 Mo1 Cl1 94.5(2) . . ?
N22 Mo1 Cl1 95.0(2) . . ?
Cl1' Mo1 Cl1 91.7(3) . . ?
N32 Mo1 Cl1 173.9(2) . . ?
O1' Mo1 N12 86.9(5) . . ?
O1 Mo1 N12 164.3(6) . . ?
O48 Mo1 N12 85.03(17) . . ?
N22 Mo1 N12 84.59(18) . . ?
Cl1' Mo1 N12 173.5(2) . . ?
N32 Mo1 N12 79.55(18) . . ?
Cl1 Mo1 N12 94.8(2) . . ?
C41 O48 Mo1 134.2(3) . . ?
C15 N11 N12 109.9(5) . . ?
C15 N11 B1 131.5(5) . . ?
N12 N11 B1 118.6(5) . . ?
C13 N12 N11 106.4(4) . . ?
C13 N12 Mo1 132.2(4) . . ?
N11 N12 Mo1 121.4(4) . . ?
C25 N21 N22 108.1(5) . . ?
C25 N21 B1 130.6(5) . . ?
N22 N21 B1 121.3(4) . . ?
C23 N22 N21 107.4(5) . . ?
C23 N22 Mo1 131.9(4) . . ?
N21 N22 Mo1 120.2(3) . . ?
C35 N31 N32 108.9(4) . . ?
C35 N31 B1 132.2(5) . . ?
N32 N31 B1 118.9(4) . . ?
C33 N32 N31 106.5(4) . . ?
C33 N32 Mo1 132.3(4) . . ?
N31 N32 Mo1 121.2(3) . . ?
N47 N47 C44 114.1(6) 2 . ?
N12 C13 C14 109.5(5) . . ?
N12 C13 C16 123.2(5) . . ?
C14 C13 C16 127.3(6) . . ?
C13 C14 C15 106.9(6) . . ?
N11 C15 C14 107.4(5) . . ?
N11 C15 C17 122.0(5) . . ?
C14 C15 C17 130.6(6) . . ?
N22 C23 C24 109.6(5) . . ?
N22 C23 C26 123.7(5) . . ?
C24 C23 C26 126.7(6) . . ?
C25 C24 C23 106.2(6) . . ?
N21 C25 C24 108.7(5) . . ?
N21 C25 C27 122.2(6) . . ?
C24 C25 C27 129.1(6) . . ?
N32 C33 C34 108.4(5) . . ?
N32 C33 C36 121.7(5) . . ?
C34 C33 C36 129.9(6) . . ?
C35 C34 C33 108.4(6) . . ?
C34 C35 N31 107.8(5) . . ?
C34 C35 C37 129.7(6) . . ?
N31 C35 C37 122.5(5) . . ?
O48 C41 C46 118.7(5) . . ?
O48 C41 C42 123.1(5) . . ?
C46 C41 C42 118.2(5) . . ?
C41 C42 C43 121.4(6) . . ?
C44 C43 C42 120.8(6) . . ?
C43 C44 C45 117.8(5) . . ?
C43 C44 N47 126.1(5) . . ?
C45 C44 N47 116.1(5) . . ?
C46 C45 C44 121.6(6) . . ?
C41 C46 C45 120.2(6) . . ?
N31 B1 N21 109.7(5) . . ?
N31 B1 N11 108.6(5) . . ?
N21 B1 N11 108.2(5) . . ?

loop_
_geom_bond_atom_site_label_1
_geom_bond_atom_site_label_2
_geom_bond_distance
_geom_bond_site_symmetry_2
_geom_bond_publ_flag
Mo1 O1' 1.782(13) . ?
Mo1 O1 1.792(19) . ?
Mo1 O48 1.945(4) . ?
Mo1 N22 2.172(5) . ?
Mo1 Cl1' 2.216(6) . ?
Mo1 N32 2.221(5) . ?
Mo1 Cl1 2.226(6) . ?
Mo1 N12 2.230(5) . ?
O48 C41 1.348(6) . ?
N11 C15 1.328(7) . ?
N11 N12 1.377(6) . ?
N11 B1 1.543(9) . ?
N12 C13 1.338(7) . ?
N21 C25 1.341(7) . ?
N21 N22 1.378(6) . ?
N21 B1 1.537(8) . ?
N22 C23 1.323(7) . ?
N31 C35 1.355(7) . ?
N31 N32 1.386(5) . ?
N31 B1 1.532(8) . ?
N32 C33 1.356(7) . ?
N47 N47 1.234(9) 2 ?
N47 C44 1.421(6) . ?
C13 C14 1.366(8) . ?
C13 C16 1.487(8) . ?
C14 C15 1.380(8) . ?
C15 C17 1.504(7) . ?
C23 C24 1.377(8) . ?
C23 C26 1.513(8) . ?
C24 C25 1.361(8) . ?
C25 C27 1.536(8) . ?
C33 C34 1.376(8) . ?
C33 C36 1.501(8) . ?
C34 C35 1.348(8) . ?
C35 C37 1.513(7) . ?
C41 C46 1.367(8) . ?
C41 C42 1.372(8) . ?
C42 C43 1.379(8) . ?
C43 C44 1.358(8) . ?
C44 C45 1.381(8) . ?
C45 C46 1.380(8) . ?
